data_4078075
loop_
_publ_author_name
'Kirillov, Evgeny'
'Roisnel, Thierry'
'Carpentier, Jean-Fran\,cois'

_publ_section_title
;
 Synthesis and Structural Diversity of Group 4 Metal Complexes with
 Multidentate Tethered Phenoxy-Amidine and Phenoxy-Amidinate Ligands
;
_journal_issue 8
_journal_name_full Organometallics
_journal_page_first 3228
_journal_paper_doi 10.1021/om300076j
_journal_volume 31
_journal_year 2012
_chemical_compound_source 'synthesis as described'
_chemical_formula_moiety 'C49 H76 N4 O2 Zr1'
_chemical_formula_sum 'C49 H76 N4 O2 Zr'
_chemical_formula_weight 844.36
_chemical_name_systematic
;
 ?
;
_space_group_IT_number 14
_symmetry_cell_setting monoclinic
_symmetry_Int_Tables_number 14
_symmetry_space_group_name_Hall '-P 2yn'
_symmetry_space_group_name_H-M 'P 1 21/n 1'
_atom_sites_solution_hydrogens geom
_atom_sites_solution_primary direct
_atom_sites_solution_secondary difmap
_audit_conform_dict_location ftp://ftp.iucr.org/pub/cif_core.dic
_audit_conform_dict_name cif_core.dic
_audit_conform_dict_version 2.3
_audit_creation_date 2009-06-10T11:04:33-00:00
_audit_creation_method 'WinGX routine CIF_UPDATE'
_cell_angle_alpha 90
_cell_angle_beta 98.6560(10)
_cell_angle_gamma 90
_cell_formula_units_Z 4
_cell_length_a 13.4011(4)
_cell_length_b 17.9193(6)
_cell_length_c 20.5171(7)
_cell_measurement_reflns_used 8537
_cell_measurement_temperature 100(2)
_cell_measurement_theta_max 27.49
_cell_measurement_theta_min 2.26
_cell_measurement_wavelength 0.71073
_cell_volume 4870.8(3)
_computing_cell_refinement 'Bruker SMART'
_computing_data_collection 'Bruker SAINT'
_computing_data_reduction 'Bruker SAINT'
_computing_molecular_graphics 'Ortep-3 for Windows (Farrugia, 1997)'
_computing_publication_material 'WinGX publication routines (Farrugia, 1999)'
_computing_structure_refinement 'SHELXL-97 (Sheldrick, 1997)'
_computing_structure_solution 'SIR97 (Altomare et al., 1999)'
_diffrn_ambient_temperature 100(2)
_diffrn_detector 'CCD plate'
_diffrn_measured_fraction_theta_full 0.997
_diffrn_measured_fraction_theta_max 0.997
_diffrn_measurement_device_type 'APEXII, Bruker-AXS'
_diffrn_measurement_method 'CCD rotation images, thin slices'
_diffrn_radiation_monochromator graphite
_diffrn_radiation_probe x-ray
_diffrn_radiation_type MoK\a
_diffrn_radiation_wavelength 0.71073
_diffrn_reflns_av_R_equivalents 0.0678
_diffrn_reflns_av_unetI/netI 0.0504
_diffrn_reflns_limit_h_max 17
_diffrn_reflns_limit_h_min -14
_diffrn_reflns_limit_k_max 23
_diffrn_reflns_limit_k_min -23
_diffrn_reflns_limit_l_max 26
_diffrn_reflns_limit_l_min -25
_diffrn_reflns_number 49931
_diffrn_reflns_theta_full 27.48
_diffrn_reflns_theta_max 27.48
_diffrn_reflns_theta_min 2.94
_exptl_absorpt_coefficient_mu 0.265
_exptl_absorpt_correction_T_max 0.907
_exptl_absorpt_correction_T_min 0.856
_exptl_absorpt_correction_type multi-scan
_exptl_absorpt_process_details
;
  [Sheldrick, G.M. (2002). SADABS Bruker AXS Inc., Madison, Wisconsin, USA]
;
_exptl_crystal_colour yellow
_exptl_crystal_density_diffrn 1.151
_exptl_crystal_density_method 'not measured'
_exptl_crystal_description prism
_exptl_crystal_F_000 1816
_exptl_crystal_size_max 0.45
_exptl_crystal_size_mid 0.42
_exptl_crystal_size_min 0.37
_refine_diff_density_max 0.881
_refine_diff_density_min -0.831
_refine_diff_density_rms 0.074
_refine_ls_extinction_method none
_refine_ls_goodness_of_fit_ref 1.243
_refine_ls_hydrogen_treatment constr
_refine_ls_matrix_type full
_refine_ls_number_parameters 525
_refine_ls_number_reflns 11151
_refine_ls_number_restraints 0
_refine_ls_restrained_S_all 1.243
_refine_ls_R_factor_all 0.066
_refine_ls_R_factor_gt 0.0577
_refine_ls_shift/su_max 0.003
_refine_ls_shift/su_mean 0
_refine_ls_structure_factor_coef Fsqd
_refine_ls_weighting_details 'calc w=1/[\s^2^(Fo^2^)+(0.0327P)^2^+5.2172P] where P=(Fo^2^+2Fc^2^)/3'
_refine_ls_weighting_scheme calc
_refine_ls_wR_factor_gt 0.1169
_refine_ls_wR_factor_ref 0.12
_reflns_number_gt 10101
_reflns_number_total 11151
_reflns_threshold_expression >2sigma(I)
_cod_data_source_file om300076j_si_001.cif
_cod_data_source_block 1
_cod_original_sg_symbol_H-M 'P 21/n'
_cod_database_code 4078075

loop_
_symmetry_equiv_pos_as_xyz
'x, y, z'
'-x+1/2, y+1/2, -z+1/2'
'-x, -y, -z'
'x-1/2, -y-1/2, z-1/2'

loop_
_atom_site_label
_atom_site_type_symbol
_atom_site_fract_x
_atom_site_fract_y
_atom_site_fract_z
_atom_site_U_iso_or_equiv
_atom_site_adp_type
_atom_site_occupancy
_atom_site_symmetry_multiplicity
_atom_site_calc_flag
_atom_site_refinement_flags
Zr1 Zr 0.198916(18) 0.230788(12) 0.547729(11) 0.01113(7) Uani 1 1 d .
O1 O 0.23938(13) 0.18078(9) 0.46812(8) 0.0131(3) Uani 1 1 d .
C2 C 0.24312(17) 0.11219(13) 0.44307(12) 0.0118(5) Uani 1 1 d .
C3 C 0.23927(18) 0.10281(13) 0.37366(12) 0.0123(5) Uani 1 1 d .
C4 C 0.24021(19) 0.17042(14) 0.32751(12) 0.0150(5) Uani 1 1 d .
C5 C 0.2482(2) 0.14553(15) 0.25664(13) 0.0216(6) Uani 1 1 d .
H5A H 0.3098 0.1161 0.2567 0.032 Uiso 1 1 calc R
H5B H 0.2505 0.1896 0.2286 0.032 Uiso 1 1 calc R
H5C H 0.1893 0.1151 0.2395 0.032 Uiso 1 1 calc R
C6 C 0.3317(2) 0.22116(15) 0.35021(13) 0.0197(5) Uani 1 1 d .
H6A H 0.3281 0.2398 0.3947 0.03 Uiso 1 1 calc R
H6B H 0.3312 0.2634 0.3198 0.03 Uiso 1 1 calc R
H6C H 0.3941 0.1926 0.3506 0.03 Uiso 1 1 calc R
C7 C 0.1408(2) 0.21399(14) 0.32548(13) 0.0188(5) Uani 1 1 d .
H7A H 0.0839 0.1817 0.3081 0.028 Uiso 1 1 calc R
H7B H 0.1418 0.2578 0.2969 0.028 Uiso 1 1 calc R
H7C H 0.1335 0.2302 0.3701 0.028 Uiso 1 1 calc R
C8 C 0.23342(18) 0.03022(14) 0.34972(12) 0.0141(5) Uani 1 1 d .
H8 H 0.2315 0.0231 0.3037 0.017 Uiso 1 1 calc R
C9 C 0.23022(18) -0.03337(13) 0.38932(12) 0.0132(5) Uani 1 1 d .
C10 C 0.22209(19) -0.11115(14) 0.35728(12) 0.0158(5) Uani 1 1 d .
C11 C 0.2253(2) -0.17364(14) 0.40842(13) 0.0189(5) Uani 1 1 d .
H11A H 0.289 -0.1711 0.4388 0.028 Uiso 1 1 calc R
H11B H 0.2201 -0.2221 0.386 0.028 Uiso 1 1 calc R
H11C H 0.1687 -0.1678 0.4332 0.028 Uiso 1 1 calc R
C12 C 0.1232(2) -0.11652(16) 0.30913(14) 0.0252(6) Uani 1 1 d .
H12A H 0.118 -0.166 0.2886 0.038 Uiso 1 1 calc R
H12B H 0.1224 -0.0782 0.2749 0.038 Uiso 1 1 calc R
H12C H 0.066 -0.1087 0.3331 0.038 Uiso 1 1 calc R
C13 C 0.3112(2) -0.12279(15) 0.31875(14) 0.0239(6) Uani 1 1 d .
H13A H 0.3103 -0.0837 0.2853 0.036 Uiso 1 1 calc R
H13B H 0.305 -0.1717 0.2972 0.036 Uiso 1 1 calc R
H13C H 0.3748 -0.1204 0.3492 0.036 Uiso 1 1 calc R
C14 C 0.23784(18) -0.02238(13) 0.45666(12) 0.0128(5) Uani 1 1 d .
H14 H 0.235 -0.0643 0.4847 0.015 Uiso 1 1 calc R
C15 C 0.24979(18) 0.04951(13) 0.48464(12) 0.0118(5) Uani 1 1 d .
C16 C 0.27012(18) 0.05573(13) 0.55770(12) 0.0115(5) Uani 1 1 d .
N17 N 0.31742(16) -0.00339(11) 0.59056(10) 0.0137(4) Uani 1 1 d .
H17 H 0.2977 -0.015 0.6283 0.016 Uiso 1 1 calc R
C18 C 0.39810(19) -0.05045(13) 0.57030(12) 0.0145(5) Uani 1 1 d .
H18 H 0.3928 -0.0483 0.5212 0.017 Uiso 1 1 calc R
C19 C 0.5008(2) -0.02067(17) 0.60030(15) 0.0265(6) Uani 1 1 d .
H19A H 0.5082 0.0308 0.5856 0.04 Uiso 1 1 calc R
H19B H 0.5538 -0.0518 0.5862 0.04 Uiso 1 1 calc R
H19C H 0.5068 -0.0218 0.6485 0.04 Uiso 1 1 calc R
C20 C 0.3826(2) -0.13093(15) 0.59033(14) 0.0234(6) Uani 1 1 d .
H20A H 0.3893 -0.1342 0.6385 0.035 Uiso 1 1 calc R
H20B H 0.4336 -0.1628 0.5747 0.035 Uiso 1 1 calc R
H20C H 0.3151 -0.1476 0.5707 0.035 Uiso 1 1 calc R
N21 N 0.23782(15) 0.11340(11) 0.58855(9) 0.0121(4) Uani 1 1 d .
C22 C 0.2517(2) 0.11722(14) 0.66233(12) 0.0161(5) Uani 1 1 d .
H22 H 0.2246 0.1672 0.6723 0.019 Uiso 1 1 calc R
C23 C 0.3611(2) 0.11711(15) 0.69775(13) 0.0219(6) Uani 1 1 d .
H23A H 0.3876 0.066 0.6996 0.033 Uiso 1 1 calc R
H23B H 0.3632 0.1364 0.7426 0.033 Uiso 1 1 calc R
H23C H 0.4026 0.1489 0.6736 0.033 Uiso 1 1 calc R
C24 C 0.1844(2) 0.06120(15) 0.69140(13) 0.0195(5) Uani 1 1 d .
H24A H 0.114 0.0686 0.6713 0.029 Uiso 1 1 calc R
H24B H 0.1905 0.0688 0.7391 0.029 Uiso 1 1 calc R
H24C H 0.2055 0.0103 0.6824 0.029 Uiso 1 1 calc R
O31 O 0.18231(13) 0.33449(9) 0.50510(8) 0.0149(4) Uani 1 1 d .
C32 C 0.22219(19) 0.40149(13) 0.52656(12) 0.0137(5) Uani 1 1 d .
C33 C 0.21347(19) 0.46650(14) 0.48727(12) 0.0164(5) Uani 1 1 d .
C34 C 0.1527(2) 0.46674(15) 0.41788(13) 0.0222(6) Uani 1 1 d .
C67 C 0.0005(2) 0.10869(15) 0.47514(14) 0.0221(6) Uani 1 1 d .
H67 H 0.0343 0.0756 0.5073 0.027 Uiso 1 1 calc R
C35 C 0.2037(3) 0.41373(18) 0.37399(14) 0.0344(8) Uani 1 1 d .
H35A H 0.2717 0.432 0.3707 0.052 Uiso 1 1 calc R
H35B H 0.1638 0.4118 0.3299 0.052 Uiso 1 1 calc R
H35C H 0.2082 0.3636 0.3934 0.052 Uiso 1 1 calc R
C36 C 0.0438(2) 0.44159(18) 0.41956(16) 0.0333(7) Uani 1 1 d .
H36A H 0.0441 0.3925 0.4406 0.05 Uiso 1 1 calc R
H36B H 0.0076 0.4385 0.3744 0.05 Uiso 1 1 calc R
H36C H 0.0101 0.4777 0.4447 0.05 Uiso 1 1 calc R
C37 C 0.1480(3) 0.54496(17) 0.38649(15) 0.0336(7) Uani 1 1 d .
H37A H 0.1191 0.5803 0.415 0.05 Uiso 1 1 calc R
H37B H 0.1057 0.5433 0.3432 0.05 Uiso 1 1 calc R
H37C H 0.2163 0.5611 0.3814 0.05 Uiso 1 1 calc R
C38 C 0.2674(2) 0.52872(14) 0.51388(13) 0.0199(5) Uani 1 1 d .
H38 H 0.2619 0.5732 0.4883 0.024 Uiso 1 1 calc R
C39 C 0.3286(2) 0.53060(14) 0.57513(13) 0.0187(5) Uani 1 1 d .
C40 C 0.3897(3) 0.60122(16) 0.59769(14) 0.0292(7) Uani 1 1 d .
C41 C 0.4478(4) 0.6264(3) 0.54298(18) 0.0732(17) Uani 1 1 d .
H41A H 0.4915 0.6686 0.5586 0.11 Uiso 1 1 calc R
H41B H 0.3999 0.6419 0.5044 0.11 Uiso 1 1 calc R
H41C H 0.489 0.5851 0.5308 0.11 Uiso 1 1 calc R
C42 C 0.3177(3) 0.66255(18) 0.6140(2) 0.0558(12) Uani 1 1 d .
H42A H 0.2798 0.6447 0.6482 0.084 Uiso 1 1 calc R
H42B H 0.2705 0.6752 0.5742 0.084 Uiso 1 1 calc R
H42C H 0.3566 0.707 0.6298 0.084 Uiso 1 1 calc R
C43 C 0.4679(2) 0.58740(17) 0.65859(15) 0.0294(7) Uani 1 1 d .
H43A H 0.5135 0.5473 0.6494 0.044 Uiso 1 1 calc R
H43B H 0.4336 0.5729 0.6956 0.044 Uiso 1 1 calc R
H43C H 0.5068 0.6331 0.6699 0.044 Uiso 1 1 calc R
C44 C 0.3313(2) 0.46729(14) 0.61440(13) 0.0170(5) Uani 1 1 d .
H44 H 0.37 0.4671 0.6572 0.02 Uiso 1 1 calc R
C45 C 0.27692(19) 0.40393(13) 0.59081(12) 0.0135(5) Uani 1 1 d .
C46 C 0.27542(19) 0.32931(13) 0.62320(12) 0.0128(5) Uani 1 1 d .
N47 N 0.19812(15) 0.30220(11) 0.64873(10) 0.0130(4) Uani 1 1 d .
C48 C 0.11797(19) 0.35074(14) 0.66759(13) 0.0157(5) Uani 1 1 d .
H48 H 0.0765 0.3714 0.627 0.019 Uiso 1 1 calc R
C49 C 0.0516(2) 0.30183(16) 0.70453(14) 0.0236(6) Uani 1 1 d .
H49A H 0.0273 0.2589 0.6771 0.035 Uiso 1 1 calc R
H49B H -0.0061 0.331 0.7145 0.035 Uiso 1 1 calc R
H49C H 0.0912 0.2842 0.7458 0.035 Uiso 1 1 calc R
C50 C 0.1591(2) 0.41465(16) 0.71296(15) 0.0257(6) Uani 1 1 d .
H50A H 0.2055 0.3947 0.7504 0.039 Uiso 1 1 calc R
H50B H 0.1031 0.4403 0.7291 0.039 Uiso 1 1 calc R
H50C H 0.1953 0.45 0.6885 0.039 Uiso 1 1 calc R
N51 N 0.33585(16) 0.27433(11) 0.60478(10) 0.0135(4) Uani 1 1 d .
C52 C 0.43152(19) 0.29245(14) 0.58113(13) 0.0161(5) Uani 1 1 d .
H52 H 0.4201 0.3342 0.5485 0.019 Uiso 1 1 calc R
C53 C 0.5098(2) 0.31618(17) 0.63908(15) 0.0268(6) Uani 1 1 d .
H53A H 0.486 0.3608 0.6597 0.04 Uiso 1 1 calc R
H53B H 0.5738 0.3273 0.6234 0.04 Uiso 1 1 calc R
H53C H 0.5201 0.2757 0.6715 0.04 Uiso 1 1 calc R
C54 C 0.4679(2) 0.22350(15) 0.54775(13) 0.0194(5) Uani 1 1 d .
H54A H 0.4714 0.181 0.578 0.029 Uiso 1 1 calc R
H54B H 0.535 0.2331 0.5361 0.029 Uiso 1 1 calc R
H54C H 0.4206 0.2122 0.5077 0.029 Uiso 1 1 calc R
C61 C 0.03263(19) 0.21338(15) 0.55747(13) 0.0193(5) Uani 1 1 d .
H61A H 0.0251 0.1771 0.5928 0.023 Uiso 1 1 calc R
H61B H 0.0003 0.261 0.567 0.023 Uiso 1 1 calc R
C62 C -0.01106(19) 0.18390(15) 0.49175(14) 0.0185(5) Uani 1 1 d .
C63 C -0.0620(2) 0.23035(17) 0.44273(14) 0.0246(6) Uani 1 1 d .
H63 H -0.0706 0.2816 0.4522 0.03 Uiso 1 1 calc R
C64 C -0.1000(2) 0.20314(18) 0.38080(15) 0.0294(7) Uani 1 1 d .
H64 H -0.1348 0.2356 0.3485 0.035 Uiso 1 1 calc R
C65 C -0.0874(2) 0.12860(18) 0.36576(15) 0.0296(7) Uani 1 1 d .
H65 H -0.1138 0.1099 0.3233 0.035 Uiso 1 1 calc R
C66 C -0.0364(2) 0.08180(17) 0.41274(15) 0.0290(7) Uani 1 1 d .
H66 H -0.0266 0.0309 0.4024 0.035 Uiso 1 1 calc R

loop_
_atom_site_aniso_label
_atom_site_aniso_U_11
_atom_site_aniso_U_22
_atom_site_aniso_U_33
_atom_site_aniso_U_23
_atom_site_aniso_U_13
_atom_site_aniso_U_12
Zr1 0.01192(12) 0.01016(11) 0.01230(11) -0.00049(9) 0.00504(8) -0.00029(9)
O1 0.0172(9) 0.0094(8) 0.0139(8) -0.0004(6) 0.0056(7) 0.0008(7)
C2 0.0071(11) 0.0131(11) 0.0163(11) -0.0022(9) 0.0051(9) 0.0004(9)
C3 0.0093(11) 0.0142(11) 0.0141(11) 0.0012(9) 0.0045(9) 0.0021(9)
C4 0.0177(13) 0.0172(12) 0.0111(11) 0.0020(9) 0.0049(10) 0.0002(10)
C5 0.0304(16) 0.0216(13) 0.0147(12) 0.0024(10) 0.0099(11) 0.0032(11)
C6 0.0200(14) 0.0232(14) 0.0165(12) 0.0043(10) 0.0042(10) -0.0022(11)
C7 0.0196(14) 0.0191(13) 0.0184(12) 0.0043(10) 0.0054(10) 0.0039(10)
C8 0.0114(12) 0.0188(12) 0.0130(11) -0.0020(9) 0.0042(9) -0.0002(9)
C9 0.0082(11) 0.0143(11) 0.0176(12) -0.0020(9) 0.0042(9) 0.0010(9)
C10 0.0163(13) 0.0147(12) 0.0173(12) -0.0049(10) 0.0061(10) -0.0017(10)
C11 0.0211(14) 0.0142(12) 0.0229(13) -0.0026(10) 0.0076(11) -0.0009(10)
C12 0.0231(15) 0.0233(14) 0.0272(15) -0.0032(12) -0.0023(12) -0.0055(11)
C13 0.0290(16) 0.0192(13) 0.0271(14) -0.0067(11) 0.0164(12) -0.0013(11)
C14 0.0095(11) 0.0137(11) 0.0164(12) 0.0021(9) 0.0060(9) -0.0001(9)
C15 0.0086(11) 0.0141(11) 0.0139(11) 0.0004(9) 0.0060(9) 0.0023(9)
C16 0.0103(11) 0.0110(11) 0.0142(11) -0.0001(9) 0.0054(9) -0.0026(9)
N17 0.0153(11) 0.0154(10) 0.0122(9) 0.0032(8) 0.0086(8) 0.0021(8)
C18 0.0149(12) 0.0144(12) 0.0154(11) 0.0011(9) 0.0059(10) 0.0057(9)
C19 0.0161(14) 0.0321(16) 0.0317(15) -0.0035(13) 0.0047(12) 0.0021(12)
C20 0.0285(16) 0.0172(13) 0.0260(14) 0.0019(11) 0.0097(12) 0.0057(11)
N21 0.0148(10) 0.0133(10) 0.0091(9) -0.0001(8) 0.0049(8) -0.0006(8)
C22 0.0225(14) 0.0159(12) 0.0110(11) -0.0010(9) 0.0056(10) 0.0018(10)
C23 0.0291(16) 0.0192(13) 0.0166(12) 0.0007(10) 0.0015(11) -0.0041(11)
C24 0.0237(14) 0.0208(13) 0.0165(12) 0.0026(10) 0.0106(11) 0.0005(11)
O31 0.0188(9) 0.0105(8) 0.0157(8) -0.0010(7) 0.0032(7) -0.0013(7)
C32 0.0143(12) 0.0109(11) 0.0176(12) -0.0005(9) 0.0075(10) 0.0006(9)
C33 0.0161(13) 0.0176(12) 0.0168(12) 0.0024(10) 0.0066(10) 0.0010(10)
C34 0.0310(16) 0.0176(13) 0.0176(13) 0.0042(10) 0.0028(11) -0.0009(11)
C67 0.0159(13) 0.0223(14) 0.0285(14) -0.0011(11) 0.0045(11) -0.0038(11)
C35 0.055(2) 0.0335(17) 0.0157(13) 0.0010(12) 0.0082(14) 0.0024(15)
C36 0.0331(18) 0.0332(17) 0.0304(16) 0.0091(13) -0.0060(13) -0.0028(14)
C37 0.047(2) 0.0251(15) 0.0260(15) 0.0109(12) -0.0038(14) -0.0012(14)
C38 0.0260(15) 0.0133(12) 0.0222(13) 0.0050(10) 0.0096(11) -0.0008(10)
C39 0.0223(14) 0.0167(12) 0.0193(13) -0.0012(10) 0.0106(11) -0.0040(10)
C40 0.0434(19) 0.0214(14) 0.0232(14) 0.0013(11) 0.0059(13) -0.0161(13)
C41 0.103(4) 0.086(3) 0.0297(19) 0.006(2) 0.007(2) -0.079(3)
C42 0.068(3) 0.0164(16) 0.073(3) -0.0078(17) -0.021(2) 0.0035(16)
C43 0.0317(17) 0.0279(15) 0.0291(15) -0.0030(12) 0.0064(13) -0.0151(13)
C44 0.0175(13) 0.0183(12) 0.0164(12) 0.0002(10) 0.0060(10) -0.0029(10)
C45 0.0144(12) 0.0116(11) 0.0159(11) 0.0029(9) 0.0068(10) 0.0011(9)
C46 0.0155(12) 0.0110(11) 0.0121(11) -0.0010(9) 0.0027(9) -0.0017(9)
N47 0.0127(10) 0.0123(10) 0.0152(10) -0.0004(8) 0.0058(8) -0.0009(8)
C48 0.0156(12) 0.0141(12) 0.0192(12) -0.0017(10) 0.0083(10) 0.0010(10)
C49 0.0237(15) 0.0228(13) 0.0284(14) -0.0063(12) 0.0169(12) -0.0038(11)
C50 0.0279(16) 0.0236(14) 0.0295(15) -0.0091(12) 0.0170(13) -0.0060(12)
N51 0.0133(10) 0.0142(10) 0.0140(9) 0.0015(8) 0.0056(8) -0.0001(8)
C52 0.0107(12) 0.0183(12) 0.0204(12) 0.0031(10) 0.0057(10) -0.0006(9)
C53 0.0155(14) 0.0342(16) 0.0311(15) -0.0065(13) 0.0048(12) -0.0016(12)
C54 0.0121(12) 0.0240(14) 0.0236(13) 0.0015(11) 0.0078(10) 0.0026(10)
C61 0.0142(13) 0.0198(13) 0.0252(13) -0.0048(10) 0.0069(11) -0.0015(10)
C62 0.0087(12) 0.0213(13) 0.0276(14) -0.0011(11) 0.0097(10) -0.0035(10)
C63 0.0181(14) 0.0248(14) 0.0323(15) 0.0012(12) 0.0080(12) -0.0027(11)
C64 0.0200(15) 0.0365(17) 0.0312(16) 0.0062(13) 0.0022(12) -0.0036(13)
C65 0.0241(16) 0.0399(18) 0.0245(15) -0.0060(13) 0.0034(12) -0.0112(13)
C66 0.0254(16) 0.0274(15) 0.0352(16) -0.0094(13) 0.0078(13) -0.0073(12)

loop_
_atom_type_symbol
_atom_type_description
_atom_type_scat_dispersion_real
_atom_type_scat_dispersion_imag
_atom_type_scat_source
C C 0.0033 0.0016 'International Tables Vol C Tables 4.2.6.8 and 6.1.1.4'
H H 0 0 'International Tables Vol C Tables 4.2.6.8 and 6.1.1.4'
N N 0.0061 0.0033 'International Tables Vol C Tables 4.2.6.8 and 6.1.1.4'
O O 0.0106 0.006 'International Tables Vol C Tables 4.2.6.8 and 6.1.1.4'
Zr Zr -2.9673 0.5597 'International Tables Vol C Tables 4.2.6.8 and 6.1.1.4'

loop_
_geom_angle_atom_site_label_1
_geom_angle_atom_site_label_2
_geom_angle_atom_site_label_3
_geom_angle
O1 Zr1 O31 94.74(7)
O1 Zr1 N51 106.83(7)
O31 Zr1 N51 86.15(7)
O1 Zr1 C61 113.33(8)
O31 Zr1 C61 96.67(9)
N51 Zr1 C61 139.30(8)
O1 Zr1 N21 79.25(7)
O31 Zr1 N21 171.85(7)
N51 Zr1 N21 90.31(7)
C61 Zr1 N21 90.80(9)
O1 Zr1 N47 164.24(7)
O31 Zr1 N47 82.69(7)
N51 Zr1 N47 57.56(7)
C61 Zr1 N47 82.44(8)
N21 Zr1 N47 101.59(7)
O1 Zr1 C46 133.81(8)
O31 Zr1 C46 68.14(7)
N51 Zr1 C46 33.45(8)
C61 Zr1 C46 111.15(9)
N21 Zr1 C46 112.13(7)
N47 Zr1 C46 31.26(7)
C2 O1 Zr1 138.93(15)
O1 C2 C15 120.3(2)
O1 C2 C3 119.6(2)
C15 C2 C3 120.1(2)
C8 C3 C2 117.1(2)
C8 C3 C4 121.7(2)
C2 C3 C4 121.3(2)
C3 C4 C7 109.2(2)
C3 C4 C5 111.2(2)
C7 C4 C5 107.7(2)
C3 C4 C6 111.0(2)
C7 C4 C6 110.8(2)
C5 C4 C6 106.9(2)
C4 C5 H5A 109.5
C4 C5 H5B 109.5
H5A C5 H5B 109.5
C4 C5 H5C 109.5
H5A C5 H5C 109.5
H5B C5 H5C 109.5
C4 C6 H6A 109.5
C4 C6 H6B 109.5
H6A C6 H6B 109.5
C4 C6 H6C 109.5
H6A C6 H6C 109.5
H6B C6 H6C 109.5
C4 C7 H7A 109.5
C4 C7 H7B 109.5
H7A C7 H7B 109.5
C4 C7 H7C 109.5
H7A C7 H7C 109.5
H7B C7 H7C 109.5
C3 C8 C9 124.1(2)
C3 C8 H8 117.9
C9 C8 H8 117.9
C14 C9 C8 117.3(2)
C14 C9 C10 123.1(2)
C8 C9 C10 119.6(2)
C11 C10 C12 109.2(2)
C11 C10 C9 112.2(2)
C12 C10 C9 109.4(2)
C11 C10 C13 108.0(2)
C12 C10 C13 108.8(2)
C9 C10 C13 109.3(2)
C10 C11 H11A 109.5
C10 C11 H11B 109.5
H11A C11 H11B 109.5
C10 C11 H11C 109.5
H11A C11 H11C 109.5
H11B C11 H11C 109.5
C10 C12 H12A 109.5
C10 C12 H12B 109.5
H12A C12 H12B 109.5
C10 C12 H12C 109.5
H12A C12 H12C 109.5
H12B C12 H12C 109.5
C10 C13 H13A 109.5
C10 C13 H13B 109.5
H13A C13 H13B 109.5
C10 C13 H13C 109.5
H13A C13 H13C 109.5
H13B C13 H13C 109.5
C9 C14 C15 121.6(2)
C9 C14 H14 119.2
C15 C14 H14 119.2
C2 C15 C14 119.4(2)
C2 C15 C16 122.5(2)
C14 C15 C16 118.1(2)
N21 C16 N17 122.3(2)
N21 C16 C15 121.3(2)
N17 C16 C15 116.2(2)
C16 N17 C18 127.6(2)
C16 N17 H17 116.2
C18 N17 H17 116.2
N17 C18 C19 110.0(2)
N17 C18 C20 109.2(2)
C19 C18 C20 112.1(2)
N17 C18 H18 108.5
C19 C18 H18 108.5
C20 C18 H18 108.5
C18 C19 H19A 109.5
C18 C19 H19B 109.5
H19A C19 H19B 109.5
C18 C19 H19C 109.5
H19A C19 H19C 109.5
H19B C19 H19C 109.5
C18 C20 H20A 109.5
C18 C20 H20B 109.5
H20A C20 H20B 109.5
C18 C20 H20C 109.5
H20A C20 H20C 109.5
H20B C20 H20C 109.5
C16 N21 C22 121.4(2)
C16 N21 Zr1 128.05(16)
C22 N21 Zr1 108.27(14)
N21 C22 C24 111.9(2)
N21 C22 C23 116.2(2)
C24 C22 C23 113.1(2)
N21 C22 H22 104.8
C24 C22 H22 104.8
C23 C22 H22 104.8
C22 C23 H23A 109.5
C22 C23 H23B 109.5
H23A C23 H23B 109.5
C22 C23 H23C 109.5
H23A C23 H23C 109.5
H23B C23 H23C 109.5
C22 C24 H24A 109.5
C22 C24 H24B 109.5
H24A C24 H24B 109.5
C22 C24 H24C 109.5
H24A C24 H24C 109.5
H24B C24 H24C 109.5
C32 O31 Zr1 130.49(15)
O31 C32 C45 117.0(2)
O31 C32 C33 123.3(2)
C45 C32 C33 119.7(2)
C38 C33 C32 116.3(2)
C38 C33 C34 122.3(2)
C32 C33 C34 121.4(2)
C33 C34 C36 110.7(2)
C33 C34 C35 108.8(2)
C36 C34 C35 109.9(3)
C33 C34 C37 112.0(2)
C36 C34 C37 107.3(2)
C35 C34 C37 108.1(2)
C66 C67 C62 121.3(3)
C66 C67 H67 119.3
C62 C67 H67 119.3
C34 C35 H35A 109.5
C34 C35 H35B 109.5
H35A C35 H35B 109.5
C34 C35 H35C 109.5
H35A C35 H35C 109.5
H35B C35 H35C 109.5
C34 C36 H36A 109.5
C34 C36 H36B 109.5
H36A C36 H36B 109.5
C34 C36 H36C 109.5
H36A C36 H36C 109.5
H36B C36 H36C 109.5
C34 C37 H37A 109.5
C34 C37 H37B 109.5
H37A C37 H37B 109.5
C34 C37 H37C 109.5
H37A C37 H37C 109.5
H37B C37 H37C 109.5
C33 C38 C39 124.9(2)
C33 C38 H38 117.6
C39 C38 H38 117.6
C44 C39 C38 117.6(2)
C44 C39 C40 122.0(2)
C38 C39 C40 120.3(2)
C43 C40 C41 106.7(3)
C43 C40 C42 108.4(3)
C41 C40 C42 110.8(3)
C43 C40 C39 112.4(2)
C41 C40 C39 109.2(3)
C42 C40 C39 109.3(3)
C40 C41 H41A 109.5
C40 C41 H41B 109.5
H41A C41 H41B 109.5
C40 C41 H41C 109.5
H41A C41 H41C 109.5
H41B C41 H41C 109.5
C40 C42 H42A 109.5
C40 C42 H42B 109.5
H42A C42 H42B 109.5
C40 C42 H42C 109.5
H42A C42 H42C 109.5
H42B C42 H42C 109.5
C40 C43 H43A 109.5
C40 C43 H43B 109.5
H43A C43 H43B 109.5
C40 C43 H43C 109.5
H43A C43 H43C 109.5
H43B C43 H43C 109.5
C39 C44 C45 119.8(2)
C39 C44 H44 120.1
C45 C44 H44 120.1
C44 C45 C32 121.4(2)
C44 C45 C46 127.9(2)
C32 C45 C46 110.4(2)
N47 C46 N51 112.2(2)
N47 C46 C45 124.7(2)
N51 C46 C45 118.3(2)
N47 C46 Zr1 73.11(13)
N51 C46 Zr1 61.15(12)
C45 C46 Zr1 113.16(16)
C46 N47 C48 122.1(2)
C46 N47 Zr1 75.63(13)
C48 N47 Zr1 128.90(15)
N47 C48 C50 113.0(2)
N47 C48 C49 107.0(2)
C50 C48 C49 108.2(2)
N47 C48 H48 109.5
C50 C48 H48 109.5
C49 C48 H48 109.5
C48 C49 H49A 109.5
C48 C49 H49B 109.5
H49A C49 H49B 109.5
C48 C49 H49C 109.5
H49A C49 H49C 109.5
H49B C49 H49C 109.5
C48 C50 H50A 109.5
C48 C50 H50B 109.5
H50A C50 H50B 109.5
C48 C50 H50C 109.5
H50A C50 H50C 109.5
H50B C50 H50C 109.5
C46 N51 C52 120.9(2)
C46 N51 Zr1 85.41(14)
C52 N51 Zr1 127.53(16)
N51 C52 C53 109.6(2)
N51 C52 C54 108.8(2)
C53 C52 C54 110.3(2)
N51 C52 H52 109.4
C53 C52 H52 109.4
C54 C52 H52 109.4
C52 C53 H53A 109.5
C52 C53 H53B 109.5
H53A C53 H53B 109.5
C52 C53 H53C 109.5
H53A C53 H53C 109.5
H53B C53 H53C 109.5
C52 C54 H54A 109.5
C52 C54 H54B 109.5
H54A C54 H54B 109.5
C52 C54 H54C 109.5
H54A C54 H54C 109.5
H54B C54 H54C 109.5
C62 C61 Zr1 103.02(16)
C62 C61 H61A 111.2
Zr1 C61 H61A 111.2
C62 C61 H61B 111.2
Zr1 C61 H61B 111.2
H61A C61 H61B 109.1
C63 C62 C67 117.1(3)
C63 C62 C61 121.6(2)
C67 C62 C61 121.3(2)
C64 C63 C62 121.4(3)
C64 C63 H63 119.3
C62 C63 H63 119.3
C63 C64 C65 120.2(3)
C63 C64 H64 119.9
C65 C64 H64 119.9
C66 C65 C64 119.6(3)
C66 C65 H65 120.2
C64 C65 H65 120.2
C65 C66 C67 120.3(3)
C65 C66 H66 119.9
C67 C66 H66 119.9

loop_
_geom_bond_atom_site_label_1
_geom_bond_atom_site_label_2
_geom_bond_distance
Zr1 O1 2.0079(16)
Zr1 O31 2.0516(17)
Zr1 N51 2.168(2)
Zr1 C61 2.289(3)
Zr1 N21 2.295(2)
Zr1 N47 2.437(2)
Zr1 C46 2.467(2)
O1 C2 1.336(3)
C2 C15 1.405(3)
C2 C3 1.427(3)
C3 C8 1.388(3)
C3 C4 1.539(3)
C4 C7 1.539(4)
C4 C5 1.540(3)
C4 C6 1.541(4)
C5 H5A 0.98
C5 H5B 0.98
C5 H5C 0.98
C6 H6A 0.98
C6 H6B 0.98
C6 H6C 0.98
C7 H7A 0.98
C7 H7B 0.98
C7 H7C 0.98
C8 C9 1.404(3)
C8 H8 0.95
C9 C14 1.384(3)
C9 C10 1.538(3)
C10 C11 1.531(4)
C10 C12 1.532(4)
C10 C13 1.542(4)
C11 H11A 0.98
C11 H11B 0.98
C11 H11C 0.98
C12 H12A 0.98
C12 H12B 0.98
C12 H12C 0.98
C13 H13A 0.98
C13 H13B 0.98
C13 H13C 0.98
C14 C15 1.410(3)
C14 H14 0.95
C15 C16 1.487(3)
C16 N21 1.318(3)
C16 N17 1.360(3)
N17 C18 1.479(3)
N17 H17 0.88
C18 C19 1.518(4)
C18 C20 1.522(3)
C18 H18 1
C19 H19A 0.98
C19 H19B 0.98
C19 H19C 0.98
C20 H20A 0.98
C20 H20B 0.98
C20 H20C 0.98
N21 C22 1.499(3)
C22 C24 1.529(3)
C22 C23 1.536(4)
C22 H22 1
C23 H23A 0.98
C23 H23B 0.98
C23 H23C 0.98
C24 H24A 0.98
C24 H24B 0.98
C24 H24C 0.98
O31 C32 1.360(3)
C32 C45 1.409(3)
C32 C33 1.411(3)
C33 C38 1.394(4)
C33 C34 1.530(4)
C34 C36 1.532(4)
C34 C35 1.538(4)
C34 C37 1.540(4)
C67 C66 1.388(4)
C67 C62 1.404(4)
C67 H67 0.95
C35 H35A 0.98
C35 H35B 0.98
C35 H35C 0.98
C36 H36A 0.98
C36 H36B 0.98
C36 H36C 0.98
C37 H37A 0.98
C37 H37B 0.98
C37 H37C 0.98
C38 C39 1.394(4)
C38 H38 0.95
C39 C44 1.389(4)
C39 C40 1.540(4)
C40 C43 1.525(4)
C40 C41 1.527(5)
C40 C42 1.533(5)
C41 H41A 0.98
C41 H41B 0.98
C41 H41C 0.98
C42 H42A 0.98
C42 H42B 0.98
C42 H42C 0.98
C43 H43A 0.98
C43 H43B 0.98
C43 H43C 0.98
C44 C45 1.395(3)
C44 H44 0.95
C45 C46 1.495(3)
C46 N47 1.322(3)
C46 N51 1.364(3)
N47 C48 1.478(3)
C48 C50 1.526(4)
C48 C49 1.528(4)
C48 H48 1
C49 H49A 0.98
C49 H49B 0.98
C49 H49C 0.98
C50 H50A 0.98
C50 H50B 0.98
C50 H50C 0.98
N51 C52 1.474(3)
C52 C53 1.523(4)
C52 C54 1.527(4)
C52 H52 1
C53 H53A 0.98
C53 H53B 0.98
C53 H53C 0.98
C54 H54A 0.98
C54 H54B 0.98
C54 H54C 0.98
C61 C62 1.484(4)
C61 H61A 0.99
C61 H61B 0.99
C62 C63 1.401(4)
C63 C64 1.385(4)
C63 H63 0.95
C64 C65 1.387(4)
C64 H64 0.95
C65 C66 1.379(4)
C65 H65 0.95
C66 H66 0.95

loop_
_geom_torsion_atom_site_label_1
_geom_torsion_atom_site_label_2
_geom_torsion_atom_site_label_3
_geom_torsion_atom_site_label_4
_geom_torsion
O31 Zr1 O1 C2 -159.9(2)
N51 Zr1 O1 C2 112.7(2)
C61 Zr1 O1 C2 -60.5(2)
N21 Zr1 O1 C2 25.7(2)
N47 Zr1 O1 C2 120.2(3)
C46 Zr1 O1 C2 136.1(2)
Zr1 O1 C2 C15 -24.3(4)
Zr1 O1 C2 C3 155.08(18)
O1 C2 C3 C8 -173.8(2)
C15 C2 C3 C8 5.5(3)
O1 C2 C3 C4 5.4(3)
C15 C2 C3 C4 -175.2(2)
C8 C3 C4 C7 111.2(3)
C2 C3 C4 C7 -68.0(3)
C8 C3 C4 C5 -7.5(3)
C2 C3 C4 C5 173.3(2)
C8 C3 C4 C6 -126.4(2)
C2 C3 C4 C6 54.4(3)
C2 C3 C8 C9 0.6(4)
C4 C3 C8 C9 -178.6(2)
C3 C8 C9 C14 -2.9(4)
C3 C8 C9 C10 179.1(2)
C14 C9 C10 C11 -1.0(3)
C8 C9 C10 C11 176.9(2)
C14 C9 C10 C12 120.3(3)
C8 C9 C10 C12 -61.8(3)
C14 C9 C10 C13 -120.7(3)
C8 C9 C10 C13 57.2(3)
C8 C9 C14 C15 -0.9(4)
C10 C9 C14 C15 177.1(2)
O1 C2 C15 C14 170.2(2)
C3 C2 C15 C14 -9.2(3)
O1 C2 C15 C16 -10.4(3)
C3 C2 C15 C16 170.2(2)
C9 C14 C15 C2 6.9(4)
C9 C14 C15 C16 -172.5(2)
C2 C15 C16 N21 32.2(3)
C14 C15 C16 N21 -148.4(2)
C2 C15 C16 N17 -152.1(2)
C14 C15 C16 N17 27.3(3)
N21 C16 N17 C18 -147.1(2)
C15 C16 N17 C18 37.3(3)
C16 N17 C18 C19 93.4(3)
C16 N17 C18 C20 -143.2(2)
N17 C16 N21 C22 0.1(4)
C15 C16 N21 C22 175.5(2)
N17 C16 N21 Zr1 160.84(17)
C15 C16 N21 Zr1 -23.7(3)
O1 Zr1 N21 C16 0.4(2)
N51 Zr1 N21 C16 -106.6(2)
C61 Zr1 N21 C16 114.0(2)
N47 Zr1 N21 C16 -163.5(2)
C46 Zr1 N21 C16 -132.7(2)
O1 Zr1 N21 C22 163.18(16)
N51 Zr1 N21 C22 56.11(16)
C61 Zr1 N21 C22 -83.21(16)
N47 Zr1 N21 C22 -0.77(16)
C46 Zr1 N21 C22 30.07(17)
C16 N21 C22 C24 -70.3(3)
Zr1 N21 C22 C24 125.55(18)
C16 N21 C22 C23 61.7(3)
Zr1 N21 C22 C23 -102.5(2)
O1 Zr1 O31 C32 -127.6(2)
N51 Zr1 O31 C32 -21.0(2)
C61 Zr1 O31 C32 118.2(2)
N47 Zr1 O31 C32 36.7(2)
C46 Zr1 O31 C32 8.05(19)
Zr1 O31 C32 C45 -6.5(3)
Zr1 O31 C32 C33 171.66(18)
O31 C32 C33 C38 -173.5(2)
C45 C32 C33 C38 4.7(4)
O31 C32 C33 C34 3.3(4)
C45 C32 C33 C34 -178.5(2)
C38 C33 C34 C36 -127.0(3)
C32 C33 C34 C36 56.4(3)
C38 C33 C34 C35 112.1(3)
C32 C33 C34 C35 -64.5(3)
C38 C33 C34 C37 -7.3(4)
C32 C33 C34 C37 176.1(3)
C32 C33 C38 C39 0.6(4)
C34 C33 C38 C39 -176.2(3)
C33 C38 C39 C44 -4.2(4)
C33 C38 C39 C40 176.3(3)
C44 C39 C40 C43 12.5(4)
C38 C39 C40 C43 -168.0(3)
C44 C39 C40 C41 130.7(3)
C38 C39 C40 C41 -49.8(4)
C44 C39 C40 C42 -107.9(3)
C38 C39 C40 C42 71.5(3)
C38 C39 C44 C45 2.5(4)
C40 C39 C44 C45 -178.0(3)
C39 C44 C45 C32 2.6(4)
C39 C44 C45 C46 175.5(2)
O31 C32 C45 C44 171.9(2)
C33 C32 C45 C44 -6.4(4)
O31 C32 C45 C46 -2.2(3)
C33 C32 C45 C46 179.6(2)
C44 C45 C46 N47 109.0(3)
C32 C45 C46 N47 -77.5(3)
C44 C45 C46 N51 -97.6(3)
C32 C45 C46 N51 76.0(3)
C44 C45 C46 Zr1 -166.1(2)
C32 C45 C46 Zr1 7.4(2)
O1 Zr1 C46 N47 -171.77(12)
O31 Zr1 C46 N47 113.39(15)
N51 Zr1 C46 N47 -128.2(2)
C61 Zr1 C46 N47 24.59(16)
N21 Zr1 C46 N47 -75.40(15)
O1 Zr1 C46 N51 -43.59(17)
O31 Zr1 C46 N51 -118.44(15)
C61 Zr1 C46 N51 152.77(14)
N21 Zr1 C46 N51 52.78(15)
N47 Zr1 C46 N51 128.2(2)
O1 Zr1 C46 C45 67.1(2)
O31 Zr1 C46 C45 -7.72(16)
N51 Zr1 C46 C45 110.7(2)
C61 Zr1 C46 C45 -96.52(18)
N21 Zr1 C46 C45 163.49(16)
N47 Zr1 C46 C45 -121.1(2)
N51 C46 N47 C48 -175.2(2)
C45 C46 N47 C48 -20.4(4)
Zr1 C46 N47 C48 -127.2(2)
N51 C46 N47 Zr1 -48.04(17)
C45 C46 N47 Zr1 106.8(2)
O1 Zr1 N47 C46 22.3(3)
O31 Zr1 N47 C46 -59.18(14)
N51 Zr1 N47 C46 30.89(14)
C61 Zr1 N47 C46 -156.95(16)
N21 Zr1 N47 C46 113.79(14)
O1 Zr1 N47 C48 142.2(2)
O31 Zr1 N47 C48 60.69(19)
N51 Zr1 N47 C48 150.8(2)
C61 Zr1 N47 C48 -37.1(2)
N21 Zr1 N47 C48 -126.34(19)
C46 Zr1 N47 C48 119.9(3)
C46 N47 C48 C50 -52.5(3)
Zr1 N47 C48 C50 -149.93(18)
C46 N47 C48 C49 -171.4(2)
Zr1 N47 C48 C49 91.1(2)
N47 C46 N51 C52 -174.0(2)
C45 C46 N51 C52 29.3(3)
Zr1 C46 N51 C52 131.6(2)
N47 C46 N51 Zr1 54.33(19)
C45 C46 N51 Zr1 -102.3(2)
O1 Zr1 N51 C46 148.68(13)
O31 Zr1 N51 C46 54.88(13)
C61 Zr1 N51 C46 -40.9(2)
N21 Zr1 N51 C46 -132.47(14)
N47 Zr1 N51 C46 -28.91(13)
O1 Zr1 N51 C52 22.6(2)
O31 Zr1 N51 C52 -71.2(2)
C61 Zr1 N51 C52 -166.95(18)
N21 Zr1 N51 C52 101.5(2)
N47 Zr1 N51 C52 -155.0(2)
C46 Zr1 N51 C52 -126.1(3)
C46 N51 C52 C53 74.0(3)
Zr1 N51 C52 C53 -175.94(17)
C46 N51 C52 C54 -165.3(2)
Zr1 N51 C52 C54 -55.3(3)
O1 Zr1 C61 C62 -13.67(19)
O31 Zr1 C61 C62 84.44(17)
N51 Zr1 C61 C62 176.29(14)
N21 Zr1 C61 C62 -92.30(17)
N47 Zr1 C61 C62 166.12(18)
C46 Zr1 C61 C62 153.54(16)
C66 C67 C62 C63 0.4(4)
C66 C67 C62 C61 -177.1(3)
Zr1 C61 C62 C63 -97.9(2)
Zr1 C61 C62 C67 79.5(3)
C67 C62 C63 C64 0.5(4)
C61 C62 C63 C64 178.0(3)
C62 C63 C64 C65 -0.6(4)
C63 C64 C65 C66 -0.3(4)
C64 C65 C66 C67 1.2(4)
C62 C67 C66 C65 -1.2(4)
